data_1515645
loop_
_publ_author_name
'Feng, Xiaowen'
'David Harris, T.'
'Long, Jeffrey R.'

_publ_section_title
;
 Influence of structure on exchange strength and relaxation barrier in a
 series of FeIIReIV(CN)2 single-chain magnets
;
_journal_issue 9
_journal_name_full 'Chemical Science'
_journal_page_first 1688
_journal_paper_doi 10.1039/c1sc00220a
_journal_volume 2
_journal_year 2011
_chemical_formula_sum 'C26 H52 Cl4 Fe N6 O4 Re'
_chemical_formula_weight 896.59
_chemical_name_common xwf23a
_chemical_name_systematic
;
?
;
_space_group_IT_number 85
_symmetry_cell_setting tetragonal
_symmetry_space_group_name_Hall '-P 4a'
_symmetry_space_group_name_H-M 'P 4/n :2'
_atom_sites_solution_hydrogens geom
_atom_sites_solution_primary direct
_atom_sites_solution_secondary difmap
_audit_creation_method SHELXL-97
_cell_angle_alpha 90.00
_cell_angle_beta 90.00
_cell_angle_gamma 90.00
_cell_formula_units_Z 2
_cell_length_a 13.3667(17)
_cell_length_b 13.3667(17)
_cell_length_c 10.7152(13)
_cell_measurement_reflns_used 9684
_cell_measurement_temperature 100(2)
_cell_measurement_theta_max 25.38
_cell_measurement_theta_min 2.44
_cell_volume 1914.5(4)
_computing_cell_refinement 'Bruker SAINT'
_computing_data_collection 'Bruker APEX2'
_computing_data_reduction 'Bruker SAINT'
_computing_molecular_graphics ORTEP-32
_computing_publication_material WinGX
_computing_structure_refinement SHELXL-97
_computing_structure_solution SIR-2004
_diffrn_ambient_temperature 100(2)
_diffrn_detector_area_resol_mean 8.366
_diffrn_measured_fraction_theta_full 0.999
_diffrn_measured_fraction_theta_max 0.998
_diffrn_measurement_device_type 'Bruker APEX-II CCD'
_diffrn_measurement_method 'phi and omega scans'
_diffrn_radiation_monochromator graphite
_diffrn_radiation_source 'fine-focus sealed tube'
_diffrn_radiation_type MoK\a
_diffrn_radiation_wavelength 0.71073
_diffrn_reflns_av_R_equivalents 0.0347
_diffrn_reflns_av_sigmaI/netI 0.0144
_diffrn_reflns_limit_h_max 15
_diffrn_reflns_limit_h_min -16
_diffrn_reflns_limit_k_max 16
_diffrn_reflns_limit_k_min -16
_diffrn_reflns_limit_l_max 12
_diffrn_reflns_limit_l_min -12
_diffrn_reflns_number 23640
_diffrn_reflns_theta_full 25.00
_diffrn_reflns_theta_max 25.40
_diffrn_reflns_theta_min 2.44
_exptl_absorpt_coefficient_mu 3.853
_exptl_absorpt_correction_T_max 0.8307
_exptl_absorpt_correction_T_min 0.8018
_exptl_absorpt_correction_type multi-scan
_exptl_absorpt_process_details SADABS
_exptl_crystal_colour blue
_exptl_crystal_density_diffrn 1.555
_exptl_crystal_density_method 'not measured'
_exptl_crystal_description plate
_exptl_crystal_F_000 902
_exptl_crystal_size_max 0.06
_exptl_crystal_size_mid 0.06
_exptl_crystal_size_min 0.05
_refine_diff_density_max 1.388
_refine_diff_density_min -0.679
_refine_diff_density_rms 0.107
_refine_ls_extinction_method none
_refine_ls_goodness_of_fit_ref 1.086
_refine_ls_hydrogen_treatment constr
_refine_ls_matrix_type full
_refine_ls_number_parameters 103
_refine_ls_number_reflns 1770
_refine_ls_number_restraints 0
_refine_ls_restrained_S_all 1.086
_refine_ls_R_factor_all 0.0341
_refine_ls_R_factor_gt 0.0291
_refine_ls_shift/su_max 0.001
_refine_ls_shift/su_mean 0.000
_refine_ls_structure_factor_coef Fsqd
_refine_ls_weighting_details 'calc w=1/[\s^2^(Fo^2^)+(0.0387P)^2^+5.9437P] where P=(Fo^2^+2Fc^2^)/3'
_refine_ls_weighting_scheme calc
_refine_ls_wR_factor_gt 0.0731
_refine_ls_wR_factor_ref 0.0764
_reflns_number_gt 1589
_reflns_number_total 1770
_reflns_threshold_expression >2sigma(I)
_cod_data_source_file c1sc00220a.txt
_cod_data_source_block xwf23a
_cod_depositor_comments
;
The following automatic conversions were performed:

'_symmetry_cell_setting' value 'Tetragonal' changed to 'tetragonal'
according to
/usr/data/users/saulius/automatic-downloads/retrospective/RSC/lib/dictionaries/cif_core.dic
dictionary named 'cif_core.dic' version 2.4.2 from 2011-04-26.

Automatic conversion script
Id: cif_fix_values 2281 2013-09-26 08:29:07Z andrius 
;
_cod_original_sg_symbol_H-M P4/n
_cod_database_code 1515645

loop_
_symmetry_equiv_pos_as_xyz
'x, y, z'
'-y+1/2, x, z'
'-x+1/2, -y+1/2, z'
'y, -x+1/2, z'
'-x, -y, -z'
'y-1/2, -x, -z'
'x-1/2, y-1/2, -z'
'-y, x-1/2, -z'

loop_
_atom_site_label
_atom_site_type_symbol
_atom_site_fract_x
_atom_site_fract_y
_atom_site_fract_z
_atom_site_U_iso_or_equiv
_atom_site_adp_type
_atom_site_occupancy
_atom_site_symmetry_multiplicity
_atom_site_calc_flag
_atom_site_refinement_flags
Re1 Re 0.2500 0.2500 0.63915(3) 0.02159(13) Uani 1 4 d S
Fe1 Fe 0.2500 0.2500 1.13743(10) 0.0173(2) Uani 1 4 d S
Cl1 Cl 0.19880(8) 0.08241(8) 0.63692(10) 0.0296(3) Uani 1 1 d .
O1 O 0.1344(2) 0.1418(2) 1.1401(3) 0.0283(7) Uani 1 1 d .
C1 C 0.2500 0.2500 0.4426(7) 0.0203(16) Uani 1 4 d S
C2 C 0.2500 0.2500 0.8359(8) 0.0257(18) Uani 1 4 d S
C3 C 0.0991(4) 0.0755(4) 1.2118(5) 0.0433(12) Uani 1 1 d .
C4 C 0.0337(5) 0.1053(5) 1.3231(6) 0.0539(15) Uani 1 1 d .
H11A H 0.0355 0.1781 1.3335 0.081 Uiso 1 1 calc R
H11B H 0.0592 0.0731 1.3989 0.081 Uiso 1 1 calc R
H11C H -0.0353 0.0837 1.3081 0.081 Uiso 1 1 calc R
C5 C 0.0746(4) -0.1021(4) 1.2605(7) 0.0545(16) Uani 1 1 d .
H9A H 0.0619 -0.1574 1.2011 0.065 Uiso 1 1 calc R
H9B H 0.0101 -0.0833 1.2992 0.065 Uiso 1 1 calc R
C6 C 0.1477(6) -0.1381(6) 1.3629(8) 0.088(3) Uani 1 1 d .
H10A H 0.2091 -0.1633 1.3239 0.133 Uiso 1 1 calc R
H10B H 0.1163 -0.1918 1.4113 0.133 Uiso 1 1 calc R
H10C H 0.1640 -0.0822 1.4184 0.133 Uiso 1 1 calc R
C7 C 0.1832(4) -0.0464(5) 1.0858(6) 0.0545(15) Uani 1 1 d .
H3A H 0.2383 0.0028 1.0803 0.065 Uiso 1 1 calc R
H3B H 0.2130 -0.1130 1.1017 0.065 Uiso 1 1 calc R
C8 C 0.1275(5) -0.0486(6) 0.9646(6) 0.074(2) Uani 1 1 d .
H8A H 0.0692 -0.0926 0.9724 0.110 Uiso 1 1 calc R
H8B H 0.1717 -0.0738 0.8987 0.110 Uiso 1 1 calc R
H8C H 0.1053 0.0192 0.9435 0.110 Uiso 1 1 calc R
N1 N 0.2500 0.2500 0.3356(6) 0.0249(15) Uani 1 4 d S
N2 N 0.2500 0.2500 0.9438(7) 0.0293(16) Uani 1 4 d S
N3 N 0.1142(3) -0.0184(3) 1.1947(4) 0.0422(10) Uani 1 1 d .

loop_
_atom_site_aniso_label
_atom_site_aniso_U_11
_atom_site_aniso_U_22
_atom_site_aniso_U_33
_atom_site_aniso_U_23
_atom_site_aniso_U_13
_atom_site_aniso_U_12
Re1 0.02652(15) 0.02652(15) 0.01174(18) 0.000 0.000 0.000
Fe1 0.0194(3) 0.0194(3) 0.0131(5) 0.000 0.000 0.000
Cl1 0.0322(6) 0.0264(5) 0.0302(6) 0.0019(4) -0.0014(4) -0.0021(4)
O1 0.0298(16) 0.0258(16) 0.0294(16) 0.0060(13) -0.0004(13) -0.0064(12)
C1 0.022(2) 0.022(2) 0.018(4) 0.000 0.000 0.000
C2 0.027(3) 0.027(3) 0.023(5) 0.000 0.000 0.000
C3 0.036(3) 0.046(3) 0.048(3) 0.003(2) -0.009(2) -0.005(2)
C4 0.063(4) 0.053(3) 0.046(3) -0.003(3) -0.003(3) -0.012(3)
C5 0.041(3) 0.033(3) 0.089(5) 0.014(3) 0.008(3) -0.006(2)
C6 0.068(5) 0.063(5) 0.134(8) 0.056(5) -0.014(4) -0.013(4)
C7 0.041(3) 0.050(3) 0.073(4) -0.015(3) 0.011(3) -0.005(2)
C8 0.052(4) 0.112(6) 0.056(4) -0.011(4) 0.008(3) -0.007(4)
N1 0.033(2) 0.033(2) 0.009(4) 0.000 0.000 0.000
N2 0.032(2) 0.032(2) 0.024(4) 0.000 0.000 0.000
N3 0.048(3) 0.030(2) 0.049(3) 0.0090(19) -0.012(2) -0.0134(18)

loop_
_atom_type_symbol
_atom_type_description
_atom_type_scat_dispersion_real
_atom_type_scat_dispersion_imag
_atom_type_scat_source
Re Re -1.0185 7.2310 'International Tables Vol C Tables 4.2.6.8 and 6.1.1.4'
Fe Fe 0.3463 0.8444 'International Tables Vol C Tables 4.2.6.8 and 6.1.1.4'
Cl Cl 0.1484 0.1585 'International Tables Vol C Tables 4.2.6.8 and 6.1.1.4'
O O 0.0106 0.0060 'International Tables Vol C Tables 4.2.6.8 and 6.1.1.4'
C C 0.0033 0.0016 'International Tables Vol C Tables 4.2.6.8 and 6.1.1.4'
N N 0.0061 0.0033 'International Tables Vol C Tables 4.2.6.8 and 6.1.1.4'
H H 0.0000 0.0000 'International Tables Vol C Tables 4.2.6.8 and 6.1.1.4'

loop_
_geom_angle_atom_site_label_1
_geom_angle_atom_site_label_2
_geom_angle_atom_site_label_3
_geom_angle
_geom_angle_site_symmetry_1
_geom_angle_site_symmetry_3
C1 Re1 C2 180.000(2) . .
C1 Re1 Cl1 89.41(3) . .
C2 Re1 Cl1 90.59(3) . .
C1 Re1 Cl1 89.41(3) . 3
C2 Re1 Cl1 90.59(3) . 3
Cl1 Re1 Cl1 178.83(6) . 3
C1 Re1 Cl1 89.41(3) . 4
C2 Re1 Cl1 90.59(3) . 4
Cl1 Re1 Cl1 89.994(1) . 4
Cl1 Re1 Cl1 89.994(1) 3 4
C1 Re1 Cl1 89.41(3) . 2
C2 Re1 Cl1 90.59(3) . 2
Cl1 Re1 Cl1 89.994(1) . 2
Cl1 Re1 Cl1 89.994(1) 3 2
Cl1 Re1 Cl1 178.83(6) 4 2
N2 Fe1 O1 90.77(9) . 3
N2 Fe1 O1 90.77(9) . .
O1 Fe1 O1 178.45(17) 3 .
N2 Fe1 O1 90.77(8) . 4
O1 Fe1 O1 89.990(3) 3 4
O1 Fe1 O1 89.990(3) . 4
N2 Fe1 O1 90.77(8) . 2
O1 Fe1 O1 89.990(3) 3 2
O1 Fe1 O1 89.990(3) . 2
O1 Fe1 O1 178.45(17) 4 2
N2 Fe1 N1 180.000(3) . 1_556
O1 Fe1 N1 89.23(8) 3 1_556
O1 Fe1 N1 89.23(8) . 1_556
O1 Fe1 N1 89.23(8) 4 1_556
O1 Fe1 N1 89.23(8) 2 1_556
C3 O1 Fe1 139.4(3) . .
N1 C1 Re1 180.000(1) . .
N2 C2 Re1 180.000(2) . .
O1 C3 N3 122.6(5) . .
O1 C3 C4 120.3(5) . .
N3 C3 C4 117.1(5) . .
C3 C4 H11A 109.5 . .
C3 C4 H11B 109.5 . .
H11A C4 H11B 109.5 . .
C3 C4 H11C 109.5 . .
H11A C4 H11C 109.5 . .
H11B C4 H11C 109.5 . .
N3 C5 C6 111.2(5) . .
N3 C5 H9A 109.4 . .
C6 C5 H9A 109.4 . .
N3 C5 H9B 109.4 . .
C6 C5 H9B 109.4 . .
H9A C5 H9B 108.0 . .
C5 C6 H10A 109.5 . .
C5 C6 H10B 109.5 . .
H10A C6 H10B 109.5 . .
C5 C6 H10C 109.5 . .
H10A C6 H10C 109.5 . .
H10B C6 H10C 109.5 . .
C8 C7 N3 111.5(5) . .
C8 C7 H3A 109.3 . .
N3 C7 H3A 109.3 . .
C8 C7 H3B 109.3 . .
N3 C7 H3B 109.3 . .
H3A C7 H3B 108.0 . .
C7 C8 H8A 109.5 . .
C7 C8 H8B 109.5 . .
H8A C8 H8B 109.5 . .
C7 C8 H8C 109.5 . .
H8A C8 H8C 109.5 . .
H8B C8 H8C 109.5 . .
C1 N1 Fe1 180.000(1) . 1_554
C2 N2 Fe1 180.000(2) . .
C3 N3 C5 129.7(5) . .
C3 N3 C7 116.2(5) . .
C5 N3 C7 114.1(5) . .

loop_
_geom_bond_atom_site_label_1
_geom_bond_atom_site_label_2
_geom_bond_distance
_geom_bond_site_symmetry_2
Re1 C1 2.106(8) .
Re1 C2 2.108(8) .
Re1 Cl1 2.3424(11) .
Re1 Cl1 2.3424(11) 3
Re1 Cl1 2.3424(11) 4
Re1 Cl1 2.3424(11) 2
Fe1 N2 2.075(7) .
Fe1 O1 2.117(3) 3
Fe1 O1 2.117(3) .
Fe1 O1 2.117(3) 4
Fe1 O1 2.117(3) 2
Fe1 N1 2.124(7) 1_556
O1 C3 1.264(6) .
C1 N1 1.147(11) .
C2 N2 1.156(12) .
C3 N3 1.285(7) .
C3 C4 1.531(8) .
C4 H11A 0.9800 .
C4 H11B 0.9800 .
C4 H11C 0.9800 .
C5 N3 1.424(6) .
C5 C6 1.546(9) .
C5 H9A 0.9900 .
C5 H9B 0.9900 .
C6 H10A 0.9800 .
C6 H10B 0.9800 .
C6 H10C 0.9800 .
C7 C8 1.497(9) .
C7 N3 1.533(8) .
C7 H3A 0.9900 .
C7 H3B 0.9900 .
C8 H8A 0.9800 .
C8 H8B 0.9800 .
C8 H8C 0.9800 .
N1 Fe1 2.124(7) 1_554
